data_1514815
loop_
_publ_author_name
'Gietter, Amber A. S.'
'Pupillo, Rachel C.'
'Yap, Glenn P. A.'
'Beebe, Thomas P.'
'Rosenthal, Joel'
'Watson, Donald A.'

_publ_section_title
;
 On-surface cross-coupling methods for the construction of modified
 electrode assemblies with tailored morphologies
;
_journal_issue 1
_journal_name_full 'Chemical Science'
_journal_page_first 437
_journal_paper_doi 10.1039/c2sc21413j
_journal_volume 4
_journal_year 2013
_chemical_formula_sum 'C25 H21 Fe N3'
_chemical_formula_weight 419.30
_chemical_name_systematic
;
?
;
_space_group_IT_number 4
_symmetry_cell_setting monoclinic
_symmetry_space_group_name_Hall 'P 2yb'
_symmetry_space_group_name_H-M 'P 1 21 1'
_atom_sites_solution_hydrogens geom
_atom_sites_solution_primary direct
_atom_sites_solution_secondary difmap
_audit_creation_method SHELXL-97
_cell_angle_alpha 90.00
_cell_angle_beta 94.364(4)
_cell_angle_gamma 90.00
_cell_formula_units_Z 2
_cell_length_a 11.3194(6)
_cell_length_b 5.7682(3)
_cell_length_c 14.8959(8)
_cell_measurement_reflns_used 2220
_cell_measurement_temperature 200(2)
_cell_measurement_theta_max 60.23
_cell_measurement_theta_min 2.98
_cell_volume 969.77(9)
_computing_cell_refinement 'Bruker SAINT'
_computing_data_collection 'Bruker APEX2'
_computing_data_reduction 'Bruker SAINT'
_computing_molecular_graphics 'Bruker SHELXTL'
_computing_publication_material 'Bruker SHELXTL'
_computing_structure_refinement 'SHELXL-97 (Sheldrick, 2008)'
_computing_structure_solution 'SHELXS-97 (Sheldrick, 2008)'
_diffrn_ambient_temperature 200(2)
_diffrn_detector_area_resol_mean 8.33
_diffrn_measured_fraction_theta_full 0.995
_diffrn_measured_fraction_theta_max 0.990
_diffrn_measurement_device_type 'Bruker AXS APEX diffractometer'
_diffrn_measurement_method '\f and \w scans'
_diffrn_radiation_monochromator graphite
_diffrn_radiation_source 'fine-focus sealed tube'
_diffrn_radiation_type CuK\a
_diffrn_radiation_wavelength 1.54178
_diffrn_reflns_av_R_equivalents 0.0647
_diffrn_reflns_av_sigmaI/netI 0.0960
_diffrn_reflns_limit_h_max 13
_diffrn_reflns_limit_h_min -13
_diffrn_reflns_limit_k_max 7
_diffrn_reflns_limit_k_min -6
_diffrn_reflns_limit_l_max 18
_diffrn_reflns_limit_l_min -18
_diffrn_reflns_number 11621
_diffrn_reflns_theta_full 66.50
_diffrn_reflns_theta_max 72.40
_diffrn_reflns_theta_min 2.98
_exptl_absorpt_coefficient_mu 6.348
_exptl_absorpt_correction_T_max 0.7504
_exptl_absorpt_correction_T_min 0.4116
_exptl_absorpt_correction_type numerical
_exptl_absorpt_process_details 'APEX2 (Bruker, 2007)'
_exptl_crystal_colour orange
_exptl_crystal_density_diffrn 1.436
_exptl_crystal_density_method 'not measured'
_exptl_crystal_description plate
_exptl_crystal_F_000 436
_exptl_crystal_size_max 0.17
_exptl_crystal_size_mid 0.12
_exptl_crystal_size_min 0.05
_refine_diff_density_max 0.315
_refine_diff_density_min -0.319
_refine_diff_density_rms 0.057
_refine_ls_abs_structure_details 'Flack H D (1983), Acta Cryst. A39, 876-881'
_refine_ls_abs_structure_Flack 0.036(8)
_refine_ls_extinction_coef 0.0049(9)
_refine_ls_extinction_expression Fc^*^=kFc[1+0.001xFc^2^\l^3^/sin(2\q)]^-1/4^
_refine_ls_extinction_method SHELXL
_refine_ls_goodness_of_fit_ref 1.004
_refine_ls_hydrogen_treatment constr
_refine_ls_matrix_type full
_refine_ls_number_parameters 263
_refine_ls_number_reflns 3644
_refine_ls_number_restraints 1
_refine_ls_restrained_S_all 1.004
_refine_ls_R_factor_all 0.0829
_refine_ls_R_factor_gt 0.0666
_refine_ls_shift/su_max 0.000
_refine_ls_shift/su_mean 0.000
_refine_ls_structure_factor_coef Fsqd
_refine_ls_weighting_details 'calc w=1/[\s^2^(Fo^2^)+(0.0933P)^2^+0.1825P] where P=(Fo^2^+2Fc^2^)/3'
_refine_ls_weighting_scheme calc
_refine_ls_wR_factor_gt 0.1815
_refine_ls_wR_factor_ref 0.1999
_reflns_number_gt 2796
_reflns_number_total 3644
_reflns_threshold_expression >2sigma(I)
_cod_data_source_file c2sc21413j.txt
_cod_data_source_block donw028_b
_cod_depositor_comments
;
The following automatic conversions were performed:

'_symmetry_cell_setting' value 'Monoclinic' changed to 'monoclinic'
according to
/usr/data/users/saulius/automatic-downloads/retrospective/RSC/lib/dictionaries/cif_core.dic
dictionary named 'cif_core.dic' version 2.4.2 from 2011-04-26.

Automatic conversion script
Id: cif_fix_values 2281 2013-09-26 08:29:07Z andrius 
;
_cod_original_sg_symbol_H-M P12(1)1
_cod_database_code 1514815

loop_
_symmetry_equiv_pos_as_xyz
'x, y, z'
'-x, y+1/2, -z'

loop_
_atom_site_label
_atom_site_type_symbol
_atom_site_fract_x
_atom_site_fract_y
_atom_site_fract_z
_atom_site_U_iso_or_equiv
_atom_site_adp_type
_atom_site_occupancy
_atom_site_symmetry_multiplicity
_atom_site_calc_flag
_atom_site_refinement_flags
Fe Fe 0.75137(7) 0.00584(17) 0.40189(6) 0.0625(3) Uani 1 1 d .
N1 N 0.8723(5) 0.3206(13) 0.9322(4) 0.0848(17) Uani 1 1 d .
N2 N 0.8760(6) 0.5547(13) 0.9464(5) 0.095(2) Uani 1 1 d .
N3 N 0.7932(6) 0.6023(13) 1.0021(5) 0.0912(19) Uani 1 1 d .
C1 C 0.9161(7) -0.0788(15) 0.3691(6) 0.089(2) Uani 1 1 d .
H1A H 0.9611 -0.2212 0.3891 0.107 Uiso 1 1 calc R
C2 C 0.8444(8) -0.0579(18) 0.2932(6) 0.099(3) Uani 1 1 d .
H2A H 0.8265 -0.1858 0.2489 0.119 Uiso 1 1 calc R
C3 C 0.7965(8) 0.1545(19) 0.2868(6) 0.096(3) Uani 1 1 d .
H3A H 0.7405 0.2127 0.2367 0.116 Uiso 1 1 calc R
C4 C 0.8409(9) 0.2826(15) 0.3629(8) 0.114(4) Uani 1 1 d .
H4A H 0.8252 0.4491 0.3765 0.137 Uiso 1 1 calc R
C5 C 0.9174(8) 0.127(2) 0.4138(6) 0.097(3) Uani 1 1 d .
H5A H 0.9648 0.1641 0.4715 0.116 Uiso 1 1 calc R
C6 C 0.6951(6) -0.2416(12) 0.4856(4) 0.0708(16) Uani 1 1 d .
H6A H 0.7418 -0.3791 0.5088 0.085 Uiso 1 1 calc R
C7 C 0.6203(6) -0.2331(13) 0.4056(4) 0.0725(17) Uani 1 1 d .
H7A H 0.6056 -0.3639 0.3621 0.087 Uiso 1 1 calc R
C8 C 0.5719(5) -0.0103(16) 0.3958(4) 0.0707(15) Uani 1 1 d .
H8A H 0.5161 0.0451 0.3450 0.085 Uiso 1 1 calc R
C9 C 0.6147(6) 0.1211(12) 0.4718(4) 0.0649(14) Uani 1 1 d .
H9A H 0.5954 0.2871 0.4834 0.078 Uiso 1 1 calc R
C10 C 0.6911(5) -0.0211(14) 0.5280(4) 0.0671(15) Uani 1 1 d .
C11 C 0.7355(6) 0.2511(12) 0.6575(4) 0.0708(16) Uani 1 1 d .
H11A H 0.6795 0.3577 0.6304 0.085 Uiso 1 1 calc R
C12 C 0.7974(6) 0.3070(15) 0.7391(5) 0.0783(18) Uani 1 1 d .
H12A H 0.7841 0.4528 0.7662 0.094 Uiso 1 1 calc R
C13 C 0.8776(6) 0.1546(17) 0.7811(5) 0.084(2) Uani 1 1 d .
C14 C 0.8969(6) -0.0545(15) 0.7407(5) 0.087(2) Uani 1 1 d .
H14A H 0.9513 -0.1615 0.7694 0.105 Uiso 1 1 calc R
C15 C 0.8375(6) -0.1120(14) 0.6579(5) 0.0771(18) Uani 1 1 d .
H15A H 0.8533 -0.2560 0.6302 0.092 Uiso 1 1 calc R
C16 C 0.7548(5) 0.0415(15) 0.6154(4) 0.0663(17) Uani 1 1 d .
C17 C 0.9471(7) 0.213(2) 0.8682(5) 0.111(3) Uani 1 1 d .
H17A H 0.9826 0.0695 0.8950 0.134 Uiso 1 1 calc R
H17B H 1.0123 0.3199 0.8561 0.134 Uiso 1 1 calc R
C18 C 0.7879(6) 0.2243(14) 0.9782(4) 0.0783(18) Uani 1 1 d .
H18A H 0.7678 0.0646 0.9804 0.094 Uiso 1 1 calc R
C19 C 0.7361(7) 0.4041(13) 1.0219(5) 0.0766(18) Uani 1 1 d .
C20 C 0.6119(8) 0.5917(13) 1.1312(5) 0.084(2) Uani 1 1 d .
H20A H 0.6616 0.7245 1.1325 0.101 Uiso 1 1 calc R
C21 C 0.5140(9) 0.5868(17) 1.1820(5) 0.101(3) Uani 1 1 d .
H21A H 0.4973 0.7191 1.2168 0.121 Uiso 1 1 calc R
C22 C 0.4414(8) 0.4003(19) 1.1836(5) 0.095(2) Uani 1 1 d .
H22A H 0.3756 0.3998 1.2196 0.113 Uiso 1 1 calc R
C23 C 0.4659(7) 0.2115(16) 1.1316(5) 0.091(2) Uani 1 1 d .
H23A H 0.4156 0.0797 1.1310 0.109 Uiso 1 1 calc R
C24 C 0.5638(6) 0.2106(13) 1.0798(4) 0.0750(18) Uani 1 1 d .
H24A H 0.5801 0.0778 1.0451 0.090 Uiso 1 1 calc R
C25 C 0.6369(6) 0.4025(12) 1.0788(4) 0.0721(16) Uani 1 1 d .

loop_
_atom_site_aniso_label
_atom_site_aniso_U_11
_atom_site_aniso_U_22
_atom_site_aniso_U_33
_atom_site_aniso_U_23
_atom_site_aniso_U_13
_atom_site_aniso_U_12
Fe 0.0591(5) 0.0670(5) 0.0627(5) 0.0023(5) 0.0127(3) -0.0020(5)
N1 0.079(4) 0.109(5) 0.066(3) 0.000(3) 0.000(3) -0.006(3)
N2 0.092(4) 0.107(6) 0.085(4) 0.005(4) -0.008(3) -0.024(4)
N3 0.093(5) 0.095(5) 0.083(4) 0.000(3) -0.006(3) -0.021(4)
C1 0.079(5) 0.088(5) 0.106(6) 0.007(5) 0.040(5) 0.006(4)
C2 0.092(6) 0.131(9) 0.079(5) -0.024(5) 0.031(4) -0.025(5)
C3 0.079(5) 0.124(8) 0.088(5) 0.038(5) 0.016(4) 0.009(5)
C4 0.112(7) 0.063(5) 0.179(10) -0.009(5) 0.093(7) -0.012(4)
C5 0.075(5) 0.137(8) 0.080(5) -0.008(5) 0.011(4) -0.035(5)
C6 0.072(4) 0.067(4) 0.076(4) 0.002(3) 0.021(3) -0.004(3)
C7 0.072(4) 0.075(4) 0.072(4) -0.003(3) 0.016(3) -0.012(3)
C8 0.061(3) 0.081(4) 0.069(3) 0.000(4) 0.005(2) -0.011(4)
C9 0.061(3) 0.073(4) 0.061(3) 0.009(3) 0.010(3) -0.002(3)
C10 0.064(3) 0.071(4) 0.068(3) 0.001(3) 0.017(3) -0.005(3)
C11 0.072(4) 0.074(4) 0.068(4) 0.001(3) 0.012(3) -0.003(3)
C12 0.069(4) 0.099(5) 0.068(4) -0.007(3) 0.016(3) -0.008(4)
C13 0.065(4) 0.125(7) 0.063(4) 0.004(4) 0.012(3) 0.006(4)
C14 0.068(4) 0.120(8) 0.075(4) 0.009(4) 0.010(3) 0.015(4)
C15 0.067(4) 0.097(5) 0.069(4) 0.009(3) 0.019(3) 0.014(3)
C16 0.059(3) 0.081(5) 0.061(3) 0.012(3) 0.018(2) 0.010(3)
C17 0.073(5) 0.194(11) 0.068(4) -0.001(5) 0.012(4) 0.010(5)
C18 0.078(4) 0.091(5) 0.067(4) 0.005(3) 0.008(3) 0.003(4)
C19 0.087(5) 0.074(4) 0.067(4) 0.002(3) -0.007(3) -0.002(4)
C20 0.118(6) 0.073(4) 0.060(4) -0.012(3) -0.006(4) 0.005(4)
C21 0.118(7) 0.115(7) 0.068(4) -0.019(4) 0.009(5) 0.040(6)
C22 0.095(6) 0.123(7) 0.068(4) 0.006(4) 0.021(4) 0.029(5)
C23 0.093(5) 0.104(6) 0.074(4) -0.002(4) 0.003(4) 0.000(4)
C24 0.083(4) 0.083(5) 0.059(3) -0.002(3) 0.006(3) 0.006(4)
C25 0.081(4) 0.078(4) 0.056(3) -0.002(3) 0.001(3) 0.009(3)

loop_
_atom_type_symbol
_atom_type_description
_atom_type_scat_dispersion_real
_atom_type_scat_dispersion_imag
_atom_type_scat_source
C C 0.0181 0.0091 'International Tables Vol C Tables 4.2.6.8 and 6.1.1.4'
H H 0.0000 0.0000 'International Tables Vol C Tables 4.2.6.8 and 6.1.1.4'
N N 0.0311 0.0180 'International Tables Vol C Tables 4.2.6.8 and 6.1.1.4'
Fe Fe -1.1336 3.1974 'International Tables Vol C Tables 4.2.6.8 and 6.1.1.4'

loop_
_geom_angle_atom_site_label_1
_geom_angle_atom_site_label_2
_geom_angle_atom_site_label_3
_geom_angle
C4 Fe C5 41.7(4)
C4 Fe C3 41.2(4)
C5 Fe C3 68.3(4)
C4 Fe C1 68.1(3)
C5 Fe C1 39.6(4)
C3 Fe C1 66.4(3)
C4 Fe C6 158.3(4)
C5 Fe C6 121.9(4)
C3 Fe C6 158.9(4)
C1 Fe C6 108.4(3)
C4 Fe C7 159.7(4)
C5 Fe C7 156.9(4)
C3 Fe C7 123.0(4)
C1 Fe C7 122.1(3)
C6 Fe C7 40.6(3)
C4 Fe C8 123.4(4)
C5 Fe C8 161.9(4)
C3 Fe C8 107.4(3)
C1 Fe C8 156.4(3)
C6 Fe C8 68.6(3)
C7 Fe C8 40.4(3)
C4 Fe C2 67.0(4)
C5 Fe C2 66.0(3)
C3 Fe C2 38.7(4)
C1 Fe C2 38.8(3)
C6 Fe C2 124.6(3)
C7 Fe C2 108.9(3)
C8 Fe C2 122.3(3)
C4 Fe C9 108.0(3)
C5 Fe C9 125.7(4)
C3 Fe C9 123.1(3)
C1 Fe C9 161.9(3)
C6 Fe C9 68.3(3)
C7 Fe C9 67.9(3)
C8 Fe C9 40.7(3)
C2 Fe C9 157.7(3)
C4 Fe C10 122.5(4)
C5 Fe C10 108.7(3)
C3 Fe C10 158.9(4)
C1 Fe C10 125.4(3)
C6 Fe C10 40.8(3)
C7 Fe C10 68.2(3)
C8 Fe C10 68.6(2)
C2 Fe C10 160.8(4)
C9 Fe C10 40.5(2)
C18 N1 N2 110.2(7)
C18 N1 C17 129.0(8)
N2 N1 C17 120.6(8)
N3 N2 N1 106.6(6)
N2 N3 C19 109.4(7)
C2 C1 C5 108.4(9)
C2 C1 Fe 71.0(5)
C5 C1 Fe 69.3(5)
C3 C2 C1 110.9(8)
C3 C2 Fe 70.1(5)
C1 C2 Fe 70.3(5)
C2 C3 C4 107.7(8)
C2 C3 Fe 71.2(5)
C4 C3 Fe 68.8(5)
C3 C4 C5 105.3(7)
C3 C4 Fe 70.0(5)
C5 C4 Fe 69.2(5)
C1 C5 C4 107.8(8)
C1 C5 Fe 71.1(5)
C4 C5 Fe 69.2(5)
C7 C6 C10 107.9(6)
C7 C6 Fe 69.7(4)
C10 C6 Fe 70.5(4)
C8 C7 C6 109.0(6)
C8 C7 Fe 69.8(4)
C6 C7 Fe 69.7(4)
C7 C8 C9 107.5(6)
C7 C8 Fe 69.8(4)
C9 C8 Fe 70.1(3)
C8 C9 C10 108.6(6)
C8 C9 Fe 69.2(4)
C10 C9 Fe 70.2(4)
C9 C10 C6 107.1(6)
C9 C10 C16 127.7(7)
C6 C10 C16 125.3(7)
C9 C10 Fe 69.3(4)
C6 C10 Fe 68.7(4)
C16 C10 Fe 127.7(4)
C16 C11 C12 120.6(7)
C13 C12 C11 121.2(7)
C14 C13 C12 118.8(7)
C14 C13 C17 119.0(8)
C12 C13 C17 122.2(9)
C13 C14 C15 120.9(7)
C14 C15 C16 120.5(7)
C11 C16 C15 117.9(6)
C11 C16 C10 121.7(6)
C15 C16 C10 120.3(7)
N1 C17 C13 111.6(6)
N1 C18 C19 106.0(7)
N3 C19 C18 107.7(7)
N3 C19 C25 122.2(7)
C18 C19 C25 130.1(7)
C25 C20 C21 119.8(8)
C22 C21 C20 122.4(8)
C21 C22 C23 118.0(8)
C22 C23 C24 121.1(9)
C25 C24 C23 120.2(7)
C24 C25 C20 118.5(7)
C24 C25 C19 120.0(6)
C20 C25 C19 121.5(7)

loop_
_geom_bond_atom_site_label_1
_geom_bond_atom_site_label_2
_geom_bond_distance
Fe C4 2.000(8)
Fe C5 2.001(8)
Fe C3 2.017(8)
Fe C1 2.023(8)
Fe C6 2.029(7)
Fe C7 2.029(7)
Fe C8 2.029(6)
Fe C2 2.031(8)
Fe C9 2.041(7)
Fe C10 2.053(6)
N1 C18 1.338(9)
N1 N2 1.367(10)
N1 C17 1.461(10)
N2 N3 1.326(10)
N3 C19 1.357(9)
C1 C2 1.346(12)
C1 C5 1.363(12)
C2 C3 1.340(14)
C3 C4 1.414(13)
C4 C5 1.423(14)
C6 C7 1.409(9)
C6 C10 1.423(10)
C7 C8 1.401(11)
C8 C9 1.417(9)
C9 C10 1.418(9)
C10 C16 1.484(8)
C11 C16 1.387(10)
C11 C12 1.394(9)
C12 C13 1.380(11)
C13 C14 1.372(11)
C13 C17 1.503(10)
C14 C15 1.400(9)
C15 C16 1.404(9)
C18 C19 1.379(11)
C19 C25 1.457(10)
C20 C25 1.384(9)
C20 C21 1.389(12)
C21 C22 1.356(13)
C22 C23 1.377(12)
C23 C24 1.397(10)
C24 C25 1.383(10)

loop_
_geom_torsion_atom_site_label_1
_geom_torsion_atom_site_label_2
_geom_torsion_atom_site_label_3
_geom_torsion_atom_site_label_4
_geom_torsion
C18 N1 N2 N3 0.3(8)
C17 N1 N2 N3 175.5(6)
N1 N2 N3 C19 -1.2(8)
C4 Fe C1 C2 -80.1(7)
C5 Fe C1 C2 -119.2(8)
C3 Fe C1 C2 -35.2(6)
C6 Fe C1 C2 122.8(6)
C7 Fe C1 C2 80.1(6)
C8 Fe C1 C2 44.1(11)
C9 Fe C1 C2 -160.7(9)
C10 Fe C1 C2 164.9(6)
C4 Fe C1 C5 39.1(6)
C3 Fe C1 C5 83.9(6)
C6 Fe C1 C5 -118.1(5)
C7 Fe C1 C5 -160.7(5)
C8 Fe C1 C5 163.3(8)
C2 Fe C1 C5 119.2(8)
C9 Fe C1 C5 -41.6(12)
C10 Fe C1 C5 -76.0(6)
C5 C1 C2 C3 -1.1(11)
Fe C1 C2 C3 58.4(7)
C5 C1 C2 Fe -59.4(6)
C4 Fe C2 C3 -39.0(6)
C5 Fe C2 C3 -84.6(6)
C1 Fe C2 C3 -122.2(8)
C6 Fe C2 C3 162.0(5)
C7 Fe C2 C3 119.7(6)
C8 Fe C2 C3 77.1(6)
C9 Fe C2 C3 42.1(11)
C10 Fe C2 C3 -162.5(9)
C4 Fe C2 C1 83.2(7)
C5 Fe C2 C1 37.5(6)
C3 Fe C2 C1 122.2(8)
C6 Fe C2 C1 -75.8(6)
C7 Fe C2 C1 -118.2(5)
C8 Fe C2 C1 -160.7(5)
C9 Fe C2 C1 164.3(7)
C10 Fe C2 C1 -40.3(12)
C1 C2 C3 C4 0.9(10)
Fe C2 C3 C4 59.4(5)
C1 C2 C3 Fe -58.5(6)
C4 Fe C3 C2 118.4(7)
C5 Fe C3 C2 78.4(6)
C1 Fe C3 C2 35.3(5)
C6 Fe C3 C2 -44.7(11)
C7 Fe C3 C2 -78.8(6)
C8 Fe C3 C2 -120.3(5)
C9 Fe C3 C2 -162.3(5)
C10 Fe C3 C2 164.1(7)
C5 Fe C3 C4 -40.1(5)
C1 Fe C3 C4 -83.1(6)
C6 Fe C3 C4 -163.2(8)
C7 Fe C3 C4 162.8(5)
C8 Fe C3 C4 121.3(6)
C2 Fe C3 C4 -118.4(7)
C9 Fe C3 C4 79.3(6)
C10 Fe C3 C4 45.6(11)
C2 C3 C4 C5 -0.3(9)
Fe C3 C4 C5 60.6(6)
C2 C3 C4 Fe -60.9(6)
C5 Fe C4 C3 116.0(7)
C1 Fe C4 C3 78.8(5)
C6 Fe C4 C3 163.6(7)
C7 Fe C4 C3 -45.5(11)
C8 Fe C4 C3 -77.9(5)
C2 Fe C4 C3 36.7(5)
C9 Fe C4 C3 -120.1(5)
C10 Fe C4 C3 -162.3(5)
C3 Fe C4 C5 -116.0(7)
C1 Fe C4 C5 -37.2(5)
C6 Fe C4 C5 47.7(10)
C7 Fe C4 C5 -161.5(8)
C8 Fe C4 C5 166.2(5)
C2 Fe C4 C5 -79.3(6)
C9 Fe C4 C5 124.0(5)
C10 Fe C4 C5 81.8(6)
C2 C1 C5 C4 0.8(10)
Fe C1 C5 C4 -59.7(6)
C2 C1 C5 Fe 60.5(6)
C3 C4 C5 C1 -0.3(9)
Fe C4 C5 C1 60.9(6)
C3 C4 C5 Fe -61.2(6)
C4 Fe C5 C1 -118.4(7)
C3 Fe C5 C1 -78.8(6)
C6 Fe C5 C1 80.4(5)
C7 Fe C5 C1 45.3(10)
C8 Fe C5 C1 -158.3(9)
C2 Fe C5 C1 -36.8(5)
C9 Fe C5 C1 165.3(4)
C10 Fe C5 C1 123.4(5)
C3 Fe C5 C4 39.6(5)
C1 Fe C5 C4 118.4(7)
C6 Fe C5 C4 -161.2(5)
C7 Fe C5 C4 163.7(7)
C8 Fe C5 C4 -39.8(12)
C2 Fe C5 C4 81.7(6)
C9 Fe C5 C4 -76.3(6)
C10 Fe C5 C4 -118.2(6)
C4 Fe C6 C7 164.9(8)
C5 Fe C6 C7 -159.7(5)
C3 Fe C6 C7 -46.1(10)
C1 Fe C6 C7 -118.2(5)
C8 Fe C6 C7 36.9(4)
C2 Fe C6 C7 -78.4(5)
C9 Fe C6 C7 80.8(4)
C10 Fe C6 C7 118.6(6)
C4 Fe C6 C10 46.4(10)
C5 Fe C6 C10 81.8(5)
C3 Fe C6 C10 -164.6(8)
C1 Fe C6 C10 123.3(5)
C7 Fe C6 C10 -118.6(6)
C8 Fe C6 C10 -81.7(4)
C2 Fe C6 C10 163.0(4)
C9 Fe C6 C10 -37.7(4)
C10 C6 C7 C8 1.6(8)
Fe C6 C7 C8 -58.9(5)
C10 C6 C7 Fe 60.5(5)
C4 Fe C7 C8 -43.6(11)
C5 Fe C7 C8 169.0(7)
C3 Fe C7 C8 -77.7(5)
C1 Fe C7 C8 -158.7(4)
C6 Fe C7 C8 120.4(6)
C2 Fe C7 C8 -118.0(5)
C9 Fe C7 C8 38.4(4)
C10 Fe C7 C8 82.2(4)
C4 Fe C7 C6 -164.0(8)
C5 Fe C7 C6 48.6(9)
C3 Fe C7 C6 162.0(5)
C1 Fe C7 C6 80.9(5)
C8 Fe C7 C6 -120.4(6)
C2 Fe C7 C6 121.6(5)
C9 Fe C7 C6 -82.0(4)
C10 Fe C7 C6 -38.2(4)
C6 C7 C8 C9 -1.4(7)
Fe C7 C8 C9 -60.2(4)
C6 C7 C8 Fe 58.8(5)
C4 Fe C8 C7 163.3(5)
C5 Fe C8 C7 -166.0(9)
C3 Fe C8 C7 120.9(5)
C1 Fe C8 C7 50.2(9)
C6 Fe C8 C7 -37.1(4)
C2 Fe C8 C7 81.2(6)
C9 Fe C8 C7 -118.3(6)
C10 Fe C8 C7 -81.1(4)
C4 Fe C8 C9 -78.4(5)
C5 Fe C8 C9 -47.7(11)
C3 Fe C8 C9 -120.9(5)
C1 Fe C8 C9 168.4(7)
C6 Fe C8 C9 81.2(4)
C7 Fe C8 C9 118.3(6)
C2 Fe C8 C9 -160.5(5)
C10 Fe C8 C9 37.2(4)
C7 C8 C9 C10 0.7(7)
Fe C8 C9 C10 -59.3(5)
C7 C8 C9 Fe 60.1(4)
C4 Fe C9 C8 120.8(6)
C5 Fe C9 C8 163.5(5)
C3 Fe C9 C8 77.9(6)
C1 Fe C9 C8 -165.1(9)
C6 Fe C9 C8 -82.0(5)
C7 Fe C9 C8 -38.0(5)
C2 Fe C9 C8 47.9(10)
C10 Fe C9 C8 -119.9(6)
C4 Fe C9 C10 -119.3(5)
C5 Fe C9 C10 -76.5(6)
C3 Fe C9 C10 -162.2(5)
C1 Fe C9 C10 -45.1(11)
C6 Fe C9 C10 38.0(4)
C7 Fe C9 C10 81.9(4)
C8 Fe C9 C10 119.9(6)
C2 Fe C9 C10 167.8(8)
C8 C9 C10 C6 0.2(7)
Fe C9 C10 C6 -58.5(4)
C8 C9 C10 C16 -179.1(6)
Fe C9 C10 C16 122.2(6)
C8 C9 C10 Fe 58.7(4)
C7 C6 C10 C9 -1.1(7)
Fe C6 C10 C9 58.9(4)
C7 C6 C10 C16 178.2(6)
Fe C6 C10 C16 -121.8(6)
C7 C6 C10 Fe -59.9(5)
C4 Fe C10 C9 79.5(5)
C5 Fe C10 C9 123.5(5)
C3 Fe C10 C9 45.6(10)
C1 Fe C10 C9 164.3(5)
C6 Fe C10 C9 -119.0(6)
C7 Fe C10 C9 -81.0(4)
C8 Fe C10 C9 -37.4(4)
C2 Fe C10 C9 -165.9(9)
C4 Fe C10 C6 -161.5(5)
C5 Fe C10 C6 -117.5(5)
C3 Fe C10 C6 164.6(8)
C1 Fe C10 C6 -76.7(5)
C7 Fe C10 C6 38.0(4)
C8 Fe C10 C6 81.6(5)
C2 Fe C10 C6 -46.9(11)
C9 Fe C10 C6 119.0(6)
C4 Fe C10 C16 -42.7(9)
C5 Fe C10 C16 1.3(8)
C3 Fe C10 C16 -76.6(11)
C1 Fe C10 C16 42.1(9)
C6 Fe C10 C16 118.8(8)
C7 Fe C10 C16 156.8(8)
C8 Fe C10 C16 -159.6(8)
C2 Fe C10 C16 71.9(14)
C9 Fe C10 C16 -122.2(9)
C16 C11 C12 C13 -1.2(11)
C11 C12 C13 C14 0.7(12)
C11 C12 C13 C17 178.8(7)
C12 C13 C14 C15 0.7(12)
C17 C13 C14 C15 -177.6(7)
C13 C14 C15 C16 -1.4(12)
C12 C11 C16 C15 0.5(10)
C12 C11 C16 C10 -179.3(6)
C14 C15 C16 C11 0.8(10)
C14 C15 C16 C10 -179.4(7)
C9 C10 C16 C11 6.8(10)
C6 C10 C16 C11 -172.3(6)
Fe C10 C16 C11 98.6(7)
C9 C10 C16 C15 -172.9(6)
C6 C10 C16 C15 7.9(10)
Fe C10 C16 C15 -81.1(9)
C18 N1 C17 C13 71.6(11)
N2 N1 C17 C13 -102.6(9)
C14 C13 C17 N1 -137.7(8)
C12 C13 C17 N1 44.2(12)
N2 N1 C18 C19 0.6(8)
C17 N1 C18 C19 -174.0(6)
N2 N3 C19 C18 1.6(9)
N2 N3 C19 C25 -177.3(6)
N1 C18 C19 N3 -1.3(8)
N1 C18 C19 C25 177.5(6)
C25 C20 C21 C22 1.1(13)
C20 C21 C22 C23 -1.0(13)
C21 C22 C23 C24 1.0(12)
C22 C23 C24 C25 -1.1(11)
C23 C24 C25 C20 1.1(10)
C23 C24 C25 C19 -177.6(6)
C21 C20 C25 C24 -1.1(11)
C21 C20 C25 C19 177.6(7)
N3 C19 C25 C24 164.4(7)
C18 C19 C25 C24 -14.3(11)
N3 C19 C25 C20 -14.3(10)
C18 C19 C25 C20 167.0(7)
